data_7030203
loop_
_publ_author_name
'Yang, Nan'
'Xin, Lan'
'Gao, Wei'
'Zhang, Jingshun'
'Luo, Xuyang'
'Liu, Xiaoming'
'Mu, Ying'

_publ_section_title
;
 Al and Zn complexes bearing N,N,N-tridentate quinolinyl anilido-imine
 ligands: synthesis, characterization and catalysis in L-lactide
 polymerization.
;
_journal_issue 37
_journal_name_full 'Dalton transactions (Cambridge, England : 2003)'
_journal_page_first 11454
_journal_page_last 11463
_journal_paper_doi 10.1039/c2dt30594a
_journal_volume 41
_journal_year 2012
_chemical_formula_sum 'C115 H119 N12 Zn2'
_chemical_formula_weight 1799.96
_chemical_name_systematic
;
?
;
_space_group_IT_number 2
_symmetry_cell_setting triclinic
_symmetry_space_group_name_Hall '-P 1'
_symmetry_space_group_name_H-M 'P -1'
_atom_sites_solution_hydrogens geom
_atom_sites_solution_primary direct
_atom_sites_solution_secondary difmap
_audit_creation_method SHELXL-97
_cell_angle_alpha 101.71(3)
_cell_angle_beta 94.18(3)
_cell_angle_gamma 108.97(3)
_cell_formula_units_Z 1
_cell_length_a 11.438(2)
_cell_length_b 13.475(3)
_cell_length_c 17.838(4)
_cell_measurement_reflns_used 13228
_cell_measurement_temperature 293(2)
_cell_measurement_theta_max 27.39
_cell_measurement_theta_min 3.03
_cell_volume 2517.1(11)
_computing_cell_refinement 'Bruker SMART'
_computing_data_collection 'Bruker SMART'
_computing_data_reduction 'Bruker SAINT'
_computing_molecular_graphics 'Bruker SHELXTL'
_computing_publication_material 'Bruker SHELXTL'
_computing_structure_refinement 'SHELXL-97 (Sheldrick, 1997)'
_computing_structure_solution 'SHELXS-97 (Sheldrick, 1990)'
_diffrn_ambient_temperature 293(2)
_diffrn_measured_fraction_theta_full 0.979
_diffrn_measured_fraction_theta_max 0.979
_diffrn_measurement_device_type 'CCD area detector'
_diffrn_measurement_method 'phi and omega scan'
_diffrn_radiation_monochromator graphite
_diffrn_radiation_source 'fine-focus sealed tube'
_diffrn_radiation_type MoK\a
_diffrn_radiation_wavelength 0.71073
_diffrn_reflns_av_R_equivalents 0.1271
_diffrn_reflns_av_sigmaI/netI 0.1919
_diffrn_reflns_limit_h_max 14
_diffrn_reflns_limit_h_min -14
_diffrn_reflns_limit_k_max 15
_diffrn_reflns_limit_k_min -17
_diffrn_reflns_limit_l_max 23
_diffrn_reflns_limit_l_min -23
_diffrn_reflns_number 24531
_diffrn_reflns_theta_full 27.43
_diffrn_reflns_theta_max 27.43
_diffrn_reflns_theta_min 3.03
_exptl_absorpt_coefficient_mu 0.530
_exptl_absorpt_correction_T_max 0.8968
_exptl_absorpt_correction_T_min 0.8833
_exptl_absorpt_correction_type multi-scan
_exptl_absorpt_process_details 'SADABS; Bruker, 2000'
_exptl_crystal_colour orange
_exptl_crystal_density_diffrn 1.187
_exptl_crystal_density_method 'not measured'
_exptl_crystal_description block
_exptl_crystal_F_000 953
_exptl_crystal_size_max 0.24
_exptl_crystal_size_mid 0.22
_exptl_crystal_size_min 0.21
_refine_diff_density_max 0.549
_refine_diff_density_min -0.367
_refine_diff_density_rms 0.067
_refine_ls_extinction_method none
_refine_ls_goodness_of_fit_ref 1.018
_refine_ls_hydrogen_treatment constr
_refine_ls_matrix_type full
_refine_ls_number_parameters 598
_refine_ls_number_reflns 11255
_refine_ls_number_restraints 21
_refine_ls_restrained_S_all 1.020
_refine_ls_R_factor_all 0.2669
_refine_ls_R_factor_gt 0.1131
_refine_ls_shift/su_max 0.000
_refine_ls_shift/su_mean 0.000
_refine_ls_structure_factor_coef Fsqd
_refine_ls_weighting_details 'calc w=1/[\s^2^(Fo^2^)+(0.1148P)^2^+2.0052P] where P=(Fo^2^+2Fc^2^)/3'
_refine_ls_weighting_scheme calc
_refine_ls_wR_factor_gt 0.2288
_refine_ls_wR_factor_ref 0.2985
_reflns_number_gt 4250
_reflns_number_total 11255
_reflns_threshold_expression >2sigma(I)
_cod_data_source_file c2dt30594a.txt
_cod_data_source_block complex_4c
_cod_depositor_comments
;
The following automatic conversions were performed:

'_exptl_absorpt_correction_type' value 'Multi-scan' changed to
'multi-scan' according to
/usr/data/users/saulius/automatic-downloads/retrospective/RSC/lib/dictionaries/cif_core.dic
dictionary named 'cif_core.dic' version 2.4.2 from 2011-04-26.

Automatic conversion script
Id: cif_fix_values 2281 2013-09-26 08:29:07Z andrius 
;
_cod_original_cell_volume 2517.2(9)
_cod_original_sg_symbol_H-M P-1
_cod_database_code 7030203

loop_
_symmetry_equiv_pos_as_xyz
'x, y, z'
'-x, -y, -z'

loop_
_atom_site_label
_atom_site_type_symbol
_atom_site_fract_x
_atom_site_fract_y
_atom_site_fract_z
_atom_site_U_iso_or_equiv
_atom_site_adp_type
_atom_site_occupancy
_atom_site_symmetry_multiplicity
_atom_site_calc_flag
_atom_site_refinement_flags
Zn1 Zn 0.57052(7) 0.57644(7) 0.70617(5) 0.0605(3) Uani 1 1 d .
N2 N 0.6984(6) 0.6988(5) 0.6670(4) 0.0721(17) Uani 1 1 d .
N1 N 0.4989(5) 0.6939(5) 0.7302(3) 0.0654(16) Uani 1 1 d .
N3 N 0.5575(5) 0.5743(4) 0.8245(3) 0.0620(15) Uani 1 1 d .
N5 N 0.6836(5) 0.4747(5) 0.6923(3) 0.0597(15) Uani 1 1 d .
N4 N 0.4534(5) 0.4494(4) 0.6300(3) 0.0546(14) Uani 1 1 d .
N6 N 0.1376(6) 0.1990(5) 0.6501(4) 0.0677(16) Uani 1 1 d .
C15 C 0.7985(8) 0.6955(8) 0.6343(5) 0.089(3) Uani 1 1 d .
H15 H 0.8146 0.6311 0.6240 0.106 Uiso 1 1 calc R
C14 C 0.8795(9) 0.7854(11) 0.6149(6) 0.109(3) Uani 1 1 d .
H14 H 0.9496 0.7814 0.5928 0.131 Uiso 1 1 calc R
C13 C 0.8553(10) 0.8782(9) 0.6285(6) 0.102(3) Uani 1 1 d .
H13 H 0.9092 0.9384 0.6155 0.123 Uiso 1 1 calc R
C11 C 0.7507(9) 0.8859(7) 0.6618(5) 0.083(2) Uani 1 1 d .
C12 C 0.6740(7) 0.7917(6) 0.6789(4) 0.0646(19) Uani 1 1 d .
C10 C 0.7184(11) 0.9785(8) 0.6771(6) 0.106(3) Uani 1 1 d .
H10 H 0.7659 1.0398 0.6623 0.127 Uiso 1 1 calc R
C9 C 0.6212(12) 0.9802(8) 0.7124(6) 0.106(3) Uani 1 1 d .
H9 H 0.6060 1.0448 0.7263 0.128 Uiso 1 1 calc R
C8 C 0.5402(9) 0.8863(7) 0.7294(5) 0.087(2) Uani 1 1 d .
H8 H 0.4699 0.8889 0.7516 0.105 Uiso 1 1 calc R
C7 C 0.5641(7) 0.7891(6) 0.7133(4) 0.071(2) Uani 1 1 d .
C1 C 0.3878(7) 0.6758(6) 0.7597(5) 0.071(2) Uani 1 1 d .
C2 C 0.2896(8) 0.7085(7) 0.7339(5) 0.092(3) Uani 1 1 d .
H2 H 0.3005 0.7478 0.6961 0.110 Uiso 1 1 calc R
C3 C 0.1806(8) 0.6841(8) 0.7624(7) 0.101(3) Uani 1 1 d .
H3 H 0.1162 0.7028 0.7414 0.121 Uiso 1 1 calc R
C4 C 0.1627(8) 0.6324(9) 0.8217(7) 0.105(3) Uani 1 1 d .
H4 H 0.0884 0.6189 0.8425 0.126 Uiso 1 1 calc R
C5 C 0.2566(8) 0.6010(7) 0.8497(5) 0.089(3) Uani 1 1 d .
H5 H 0.2456 0.5666 0.8903 0.107 Uiso 1 1 calc R
C6 C 0.3684(7) 0.6195(6) 0.8187(5) 0.068(2) Uani 1 1 d .
C16 C 0.4641(7) 0.5863(6) 0.8540(4) 0.0670(19) Uani 1 1 d .
H16 H 0.4558 0.5725 0.9027 0.080 Uiso 1 1 calc R
C17 C 0.6491(6) 0.5527(6) 0.8721(4) 0.0619(18) Uani 1 1 d .
C18 C 0.7596(7) 0.6383(7) 0.9031(4) 0.071(2) Uani 1 1 d .
C19 C 0.8504(8) 0.6213(8) 0.9466(5) 0.090(3) Uani 1 1 d .
H19 H 0.9236 0.6784 0.9696 0.108 Uiso 1 1 calc R
C20 C 0.8340(9) 0.5196(10) 0.9567(5) 0.106(3) Uani 1 1 d .
H20 H 0.8973 0.5082 0.9858 0.127 Uiso 1 1 calc R
C21 C 0.7246(8) 0.4335(8) 0.9243(5) 0.092(3) Uani 1 1 d .
H21 H 0.7149 0.3651 0.9316 0.110 Uiso 1 1 calc R
C22 C 0.6306(7) 0.4494(7) 0.8814(4) 0.069(2) Uani 1 1 d .
C23 C 0.7812(8) 0.7486(7) 0.8895(6) 0.091(3) Uani 1 1 d .
H23 H 0.7150 0.7409 0.8483 0.109 Uiso 1 1 calc R
C24 C 0.9016(14) 0.7966(10) 0.8629(8) 0.174(4) Uani 1 1 d .
H24A H 0.9670 0.8279 0.9066 0.261 Uiso 1 1 calc R
H24B H 0.8967 0.8517 0.8374 0.261 Uiso 1 1 calc R
H24C H 0.9194 0.7414 0.8274 0.261 Uiso 1 1 calc R
C25 C 0.7681(14) 0.8233(10) 0.9588(8) 0.174(4) Uani 1 1 d .
H25A H 0.7839 0.8935 0.9489 0.261 Uiso 1 1 calc R
H25B H 0.8271 0.8284 1.0018 0.261 Uiso 1 1 calc R
H25C H 0.6848 0.7965 0.9708 0.261 Uiso 1 1 calc R
C26 C 0.5122(8) 0.3557(7) 0.8458(5) 0.083(2) Uani 1 1 d .
H26 H 0.4642 0.3794 0.8098 0.099 Uiso 1 1 calc R
C28 C 0.4315(9) 0.3217(9) 0.9068(6) 0.121(4) Uani 1 1 d .
H28A H 0.4783 0.3026 0.9449 0.182 Uiso 1 1 calc R
H28B H 0.3582 0.2605 0.8826 0.182 Uiso 1 1 calc R
H28C H 0.4070 0.3805 0.9315 0.182 Uiso 1 1 calc R
C27 C 0.5412(10) 0.2604(7) 0.7996(6) 0.112(3) Uani 1 1 d .
H27A H 0.5941 0.2840 0.7626 0.168 Uiso 1 1 calc R
H27B H 0.4647 0.2048 0.7729 0.168 Uiso 1 1 calc R
H27C H 0.5830 0.2323 0.8342 0.168 Uiso 1 1 calc R
C43 C 0.7947(7) 0.4852(7) 0.7260(4) 0.074(2) Uani 1 1 d .
H43 H 0.8336 0.5439 0.7679 0.089 Uiso 1 1 calc R
C42 C 0.8573(7) 0.4142(8) 0.7028(5) 0.086(3) Uani 1 1 d .
H42 H 0.9362 0.4255 0.7282 0.104 Uiso 1 1 calc R
C41 C 0.8016(7) 0.3291(8) 0.6430(6) 0.088(3) Uani 1 1 d .
H41 H 0.8419 0.2803 0.6274 0.106 Uiso 1 1 calc R
C39 C 0.6823(7) 0.3116(7) 0.6029(5) 0.071(2) Uani 1 1 d .
C40 C 0.6256(6) 0.3880(6) 0.6321(4) 0.0571(17) Uani 1 1 d .
C38 C 0.6221(8) 0.2286(7) 0.5373(5) 0.084(2) Uani 1 1 d .
H38 H 0.6596 0.1793 0.5172 0.101 Uiso 1 1 calc R
C37 C 0.5090(7) 0.2204(7) 0.5031(5) 0.077(2) Uani 1 1 d .
H37 H 0.4706 0.1662 0.4585 0.093 Uiso 1 1 calc R
C36 C 0.4492(7) 0.2894(6) 0.5321(4) 0.069(2) Uani 1 1 d .
H36 H 0.3699 0.2785 0.5077 0.083 Uiso 1 1 calc R
C35 C 0.5024(6) 0.3757(6) 0.5971(4) 0.0518(16) Uani 1 1 d .
C29 C 0.3326(6) 0.4393(6) 0.5988(4) 0.0550(17) Uani 1 1 d .
C34 C 0.2260(6) 0.3594(6) 0.6067(4) 0.0584(18) Uani 1 1 d .
C33 C 0.1100(7) 0.3581(7) 0.5772(5) 0.086(3) Uani 1 1 d .
H33 H 0.0382 0.3037 0.5822 0.103 Uiso 1 1 calc R
C32 C 0.0996(8) 0.4353(8) 0.5409(6) 0.103(3) Uani 1 1 d .
H32 H 0.0210 0.4327 0.5208 0.124 Uiso 1 1 calc R
C31 C 0.2045(8) 0.5171(8) 0.5339(5) 0.094(3) Uani 1 1 d .
H31 H 0.1971 0.5710 0.5105 0.113 Uiso 1 1 calc R
C30 C 0.3198(7) 0.5184(6) 0.5615(4) 0.071(2) Uani 1 1 d .
H30 H 0.3909 0.5726 0.5555 0.085 Uiso 1 1 calc R
C44 C 0.2324(7) 0.2789(6) 0.6483(4) 0.0632(19) Uani 1 1 d .
H44 H 0.3091 0.2864 0.6746 0.076 Uiso 1 1 calc R
C45 C 0.1498(7) 0.1280(6) 0.6969(5) 0.070(2) Uani 1 1 d .
C50 C 0.0941(8) 0.1323(7) 0.7637(5) 0.082(2) Uani 1 1 d .
C49 C 0.1019(10) 0.0621(9) 0.8091(6) 0.108(3) Uani 1 1 d .
H49 H 0.0652 0.0628 0.8539 0.130 Uiso 1 1 calc R
C48 C 0.1632(12) -0.0077(10) 0.7882(8) 0.128(4) Uani 1 1 d .
H48 H 0.1726 -0.0504 0.8215 0.153 Uiso 1 1 calc R
C47 C 0.2132(10) -0.0184(8) 0.7185(8) 0.116(4) Uani 1 1 d .
H47 H 0.2482 -0.0714 0.7034 0.139 Uiso 1 1 calc R
C46 C 0.2082(8) 0.0535(7) 0.6729(6) 0.085(2) Uani 1 1 d .
C54 C 0.0278(8) 0.2119(8) 0.7856(5) 0.093(3) Uani 1 1 d .
H54 H -0.0143 0.2176 0.7376 0.111 Uiso 1 1 calc R
C56 C 0.1192(9) 0.3222(8) 0.8246(6) 0.116(3) Uani 1 1 d .
H56A H 0.1619 0.3192 0.8721 0.175 Uiso 1 1 calc R
H56B H 0.0753 0.3720 0.8357 0.175 Uiso 1 1 calc R
H56C H 0.1790 0.3459 0.7911 0.175 Uiso 1 1 calc R
C55 C -0.0712(10) 0.1773(10) 0.8367(6) 0.144(5) Uani 1 1 d .
H55A H -0.1246 0.1039 0.8144 0.217 Uiso 1 1 calc R
H55B H -0.1202 0.2235 0.8406 0.217 Uiso 1 1 calc R
H55C H -0.0314 0.1827 0.8874 0.217 Uiso 1 1 calc R
C51 C 0.2564(9) 0.0406(7) 0.5952(7) 0.098(3) Uani 1 1 d .
H51 H 0.2732 0.1091 0.5798 0.117 Uiso 1 1 calc R
C52 C 0.1592(10) -0.0465(11) 0.5330(6) 0.134(4) Uani 1 1 d .
H52A H 0.1904 -0.0503 0.4844 0.202 Uiso 1 1 calc R
H52B H 0.0841 -0.0295 0.5288 0.202 Uiso 1 1 calc R
H52C H 0.1414 -0.1149 0.5464 0.202 Uiso 1 1 calc R
C53 C 0.3768(9) 0.0161(9) 0.5985(7) 0.135(4) Uani 1 1 d .
H53A H 0.3639 -0.0494 0.6154 0.203 Uiso 1 1 calc R
H53B H 0.4414 0.0747 0.6341 0.203 Uiso 1 1 calc R
H53C H 0.4013 0.0074 0.5479 0.203 Uiso 1 1 calc R
C58 C 0.629(2) 0.106(3) -0.027(2) 0.30(2) Uani 0.50 1 d PDU
H58A H 0.6155 0.0616 -0.0795 0.357 Uiso 0.50 1 calc PR
H58B H 0.6075 0.1690 -0.0287 0.357 Uiso 0.50 1 calc PR
C59 C 0.763(3) 0.138(2) 0.0089(15) 0.27(2) Uani 0.50 1 d PDU
H59A H 0.7661 0.1352 0.0624 0.403 Uiso 0.50 1 calc PR
H59B H 0.8085 0.2097 0.0052 0.403 Uiso 0.50 1 calc PR
H59C H 0.7996 0.0886 -0.0177 0.403 Uiso 0.50 1 calc PR
C57 C 0.553(3) 0.042(3) 0.0239(12) 0.31(2) Uani 0.50 1 d PDU
H57A H 0.6035 0.0101 0.0508 0.370 Uiso 0.50 1 calc PR
H57B H 0.5269 0.0888 0.0622 0.370 Uiso 0.50 1 calc PR

loop_
_atom_site_aniso_label
_atom_site_aniso_U_11
_atom_site_aniso_U_22
_atom_site_aniso_U_33
_atom_site_aniso_U_23
_atom_site_aniso_U_13
_atom_site_aniso_U_12
Zn1 0.0515(5) 0.0644(6) 0.0690(6) 0.0163(4) 0.0150(4) 0.0232(4)
N2 0.059(4) 0.082(5) 0.081(4) 0.027(4) 0.021(3) 0.025(4)
N1 0.057(4) 0.073(4) 0.072(4) 0.026(3) 0.016(3) 0.025(3)
N3 0.053(3) 0.063(4) 0.068(4) 0.010(3) 0.013(3) 0.021(3)
N5 0.048(3) 0.071(4) 0.055(3) 0.009(3) 0.004(3) 0.018(3)
N4 0.041(3) 0.053(3) 0.071(4) 0.014(3) 0.014(3) 0.017(3)
N6 0.059(4) 0.065(4) 0.083(4) 0.026(4) 0.020(3) 0.020(3)
C15 0.070(6) 0.098(7) 0.095(6) 0.029(5) 0.025(5) 0.019(5)
C14 0.082(7) 0.142(10) 0.100(7) 0.047(8) 0.027(5) 0.022(7)
C13 0.088(7) 0.098(8) 0.095(7) 0.034(6) 0.011(6) -0.006(6)
C11 0.078(6) 0.068(6) 0.080(6) 0.016(5) 0.000(5) -0.002(5)
C12 0.058(5) 0.064(5) 0.060(5) 0.015(4) 0.003(4) 0.007(4)
C10 0.117(9) 0.071(7) 0.105(8) 0.025(6) -0.009(7) 0.002(6)
C9 0.129(9) 0.070(7) 0.111(8) 0.020(6) -0.005(7) 0.026(7)
C8 0.096(6) 0.064(6) 0.097(6) 0.016(5) 0.004(5) 0.026(5)
C7 0.074(5) 0.069(6) 0.071(5) 0.015(4) -0.005(4) 0.029(5)
C1 0.062(5) 0.064(5) 0.085(6) 0.007(4) 0.015(4) 0.026(4)
C2 0.069(6) 0.097(7) 0.122(7) 0.024(6) 0.013(5) 0.049(5)
C3 0.063(6) 0.106(8) 0.137(9) 0.017(7) 0.008(6) 0.043(6)
C4 0.061(6) 0.127(9) 0.131(9) 0.005(7) 0.032(6) 0.048(6)
C5 0.068(5) 0.092(6) 0.102(7) 0.013(5) 0.033(5) 0.025(5)
C6 0.056(5) 0.069(5) 0.078(5) 0.007(4) 0.017(4) 0.025(4)
C16 0.063(5) 0.069(5) 0.066(5) 0.013(4) 0.020(4) 0.020(4)
C17 0.048(4) 0.072(5) 0.059(4) 0.012(4) 0.009(3) 0.014(4)
C18 0.060(5) 0.077(6) 0.072(5) 0.013(4) 0.007(4) 0.023(4)
C19 0.065(5) 0.081(7) 0.101(7) 0.014(5) -0.005(5) 0.006(5)
C20 0.075(6) 0.155(11) 0.090(7) 0.028(7) -0.004(5) 0.047(7)
C21 0.088(6) 0.092(7) 0.094(6) 0.032(5) -0.014(5) 0.029(6)
C22 0.066(5) 0.074(6) 0.065(5) 0.018(4) 0.002(4) 0.020(4)
C23 0.068(6) 0.087(7) 0.098(7) 0.013(6) 0.015(5) 0.006(5)
C24 0.221(11) 0.109(7) 0.207(10) 0.052(7) 0.120(9) 0.052(7)
C25 0.221(11) 0.109(7) 0.207(10) 0.052(7) 0.120(9) 0.052(7)
C26 0.081(6) 0.073(6) 0.092(6) 0.022(5) -0.003(5) 0.025(5)
C28 0.090(7) 0.132(9) 0.128(9) 0.044(7) 0.011(6) 0.013(7)
C27 0.139(9) 0.070(6) 0.106(7) 0.006(6) 0.011(6) 0.019(6)
C43 0.052(4) 0.093(6) 0.075(5) 0.007(4) 0.007(4) 0.030(4)
C42 0.051(5) 0.112(7) 0.092(6) 0.004(6) -0.006(4) 0.039(5)
C41 0.060(5) 0.109(7) 0.113(7) 0.029(6) 0.024(5) 0.049(5)
C39 0.053(4) 0.089(6) 0.083(5) 0.021(5) 0.027(4) 0.038(4)
C40 0.048(4) 0.064(5) 0.067(5) 0.020(4) 0.026(3) 0.023(4)
C38 0.079(6) 0.080(6) 0.094(6) -0.004(5) 0.015(5) 0.043(5)
C37 0.066(5) 0.080(6) 0.079(5) 0.000(4) 0.011(4) 0.028(5)
C36 0.059(5) 0.076(5) 0.078(5) 0.023(5) 0.018(4) 0.028(4)
C35 0.040(4) 0.061(4) 0.056(4) 0.016(4) 0.013(3) 0.017(3)
C29 0.053(4) 0.067(5) 0.059(4) 0.023(4) 0.022(3) 0.032(4)
C34 0.044(4) 0.063(5) 0.076(5) 0.024(4) 0.016(3) 0.023(4)
C33 0.047(4) 0.105(7) 0.126(7) 0.056(6) 0.017(4) 0.036(5)
C32 0.064(6) 0.131(8) 0.144(9) 0.069(7) 0.014(5) 0.051(6)
C31 0.075(6) 0.108(7) 0.129(8) 0.074(6) 0.017(5) 0.045(6)
C30 0.057(5) 0.079(5) 0.091(6) 0.038(5) 0.022(4) 0.027(4)
C44 0.058(5) 0.073(5) 0.070(5) 0.031(4) 0.016(4) 0.029(4)
C45 0.057(5) 0.064(5) 0.087(6) 0.029(5) 0.016(4) 0.011(4)
C50 0.072(5) 0.071(6) 0.078(6) 0.018(5) 0.007(5) -0.005(5)
C49 0.114(8) 0.089(8) 0.104(8) 0.036(7) 0.027(6) 0.002(6)
C48 0.149(11) 0.103(9) 0.122(10) 0.068(8) 0.012(8) 0.011(8)
C47 0.122(9) 0.085(7) 0.159(10) 0.066(7) 0.026(8) 0.036(6)
C46 0.078(6) 0.065(6) 0.116(7) 0.038(5) 0.023(5) 0.019(5)
C54 0.084(6) 0.097(7) 0.079(6) 0.008(5) 0.020(5) 0.014(6)
C56 0.096(7) 0.106(8) 0.123(8) -0.003(7) 0.020(6) 0.019(6)
C55 0.103(8) 0.179(12) 0.106(8) 0.011(8) 0.034(7) -0.001(8)
C51 0.089(7) 0.065(6) 0.154(9) 0.044(6) 0.053(7) 0.028(5)
C52 0.096(8) 0.209(14) 0.109(8) 0.044(9) 0.027(7) 0.061(9)
C53 0.087(7) 0.121(9) 0.173(11) -0.021(8) 0.007(7) 0.040(7)
C58 0.57(7) 0.30(4) 0.14(3) 0.10(3) 0.01(3) 0.29(4)
C59 0.56(6) 0.13(2) 0.11(2) -0.009(17) -0.04(3) 0.15(4)
C57 0.55(7) 0.30(5) 0.17(3) 0.07(3) 0.06(4) 0.28(4)

loop_
_atom_type_symbol
_atom_type_description
_atom_type_scat_dispersion_real
_atom_type_scat_dispersion_imag
_atom_type_scat_source
C C 0.0033 0.0016 'International Tables Vol C Tables 4.2.6.8 and 6.1.1.4'
H H 0.0000 0.0000 'International Tables Vol C Tables 4.2.6.8 and 6.1.1.4'
N N 0.0061 0.0033 'International Tables Vol C Tables 4.2.6.8 and 6.1.1.4'
Zn Zn 0.2839 1.4301 'International Tables Vol C Tables 4.2.6.8 and 6.1.1.4'

loop_
_geom_angle_atom_site_label_1
_geom_angle_atom_site_label_2
_geom_angle_atom_site_label_3
_geom_angle
_geom_angle_site_symmetry_1
N4 Zn1 N1 111.1(2) .
N4 Zn1 N2 119.2(2) .
N1 Zn1 N2 79.1(3) .
N4 Zn1 N3 115.4(2) .
N1 Zn1 N3 83.2(2) .
N2 Zn1 N3 125.4(2) .
N4 Zn1 N5 80.3(2) .
N1 Zn1 N5 168.2(2) .
N2 Zn1 N5 93.3(2) .
N3 Zn1 N5 94.3(2) .
C15 N2 C12 118.2(7) .
C15 N2 Zn1 128.2(6) .
C12 N2 Zn1 113.6(5) .
C7 N1 C1 123.5(6) .
C7 N1 Zn1 116.0(5) .
C1 N1 Zn1 120.5(5) .
C16 N3 C17 117.6(6) .
C16 N3 Zn1 120.4(5) .
C17 N3 Zn1 121.8(4) .
C43 N5 C40 118.1(6) .
C43 N5 Zn1 133.2(5) .
C40 N5 Zn1 108.6(4) .
C35 N4 C29 118.3(5) .
C35 N4 Zn1 115.6(4) .
C29 N4 Zn1 125.1(4) .
C44 N6 C45 119.0(6) .
N2 C15 C14 122.0(9) .
N2 C15 H15 119.0 .
C14 C15 H15 119.0 .
C13 C14 C15 119.1(10) .
C13 C14 H14 120.4 .
C15 C14 H14 120.4 .
C14 C13 C11 121.3(10) .
C14 C13 H13 119.3 .
C11 C13 H13 119.3 .
C10 C11 C12 119.4(10) .
C10 C11 C13 124.9(10) .
C12 C11 C13 115.7(9) .
N2 C12 C11 123.6(8) .
N2 C12 C7 115.2(7) .
C11 C12 C7 121.1(8) .
C9 C10 C11 120.8(10) .
C9 C10 H10 119.6 .
C11 C10 H10 119.6 .
C10 C9 C8 121.3(10) .
C10 C9 H9 119.3 .
C8 C9 H9 119.3 .
C7 C8 C9 121.0(9) .
C7 C8 H8 119.5 .
C9 C8 H8 119.5 .
N1 C7 C8 127.8(8) .
N1 C7 C12 116.1(7) .
C8 C7 C12 116.1(8) .
N1 C1 C6 118.6(6) .
N1 C1 C2 124.4(8) .
C6 C1 C2 117.0(8) .
C3 C2 C1 121.8(9) .
C3 C2 H2 119.1 .
C1 C2 H2 119.1 .
C2 C3 C4 121.4(8) .
C2 C3 H3 119.3 .
C4 C3 H3 119.3 .
C3 C4 C5 118.7(9) .
C3 C4 H4 120.7 .
C5 C4 H4 120.7 .
C4 C5 C6 121.5(9) .
C4 C5 H5 119.2 .
C6 C5 H5 119.2 .
C5 C6 C1 119.4(7) .
C5 C6 C16 117.5(8) .
C1 C6 C16 122.9(7) .
N3 C16 C6 126.1(7) .
N3 C16 H16 116.9 .
C6 C16 H16 116.9 .
C22 C17 C18 122.1(7) .
C22 C17 N3 121.0(6) .
C18 C17 N3 116.6(7) .
C19 C18 C17 118.9(8) .
C19 C18 C23 119.4(8) .
C17 C18 C23 121.7(7) .
C18 C19 C20 120.0(8) .
C18 C19 H19 120.0 .
C20 C19 H19 120.0 .
C19 C20 C21 121.0(8) .
C19 C20 H20 119.5 .
C21 C20 H20 119.5 .
C22 C21 C20 120.0(8) .
C22 C21 H21 120.0 .
C20 C21 H21 120.0 .
C21 C22 C17 117.9(7) .
C21 C22 C26 119.9(7) .
C17 C22 C26 122.2(6) .
C25 C23 C24 110.3(10) .
C25 C23 C18 111.2(8) .
C24 C23 C18 114.2(8) .
C25 C23 H23 106.9 .
C24 C23 H23 106.9 .
C18 C23 H23 106.9 .
C23 C24 H24A 109.5 .
C23 C24 H24B 109.5 .
H24A C24 H24B 109.5 .
C23 C24 H24C 109.5 .
H24A C24 H24C 109.5 .
H24B C24 H24C 109.5 .
C23 C25 H25A 109.5 .
C23 C25 H25B 109.5 .
H25A C25 H25B 109.5 .
C23 C25 H25C 109.5 .
H25A C25 H25C 109.5 .
H25B C25 H25C 109.5 .
C22 C26 C28 111.5(7) .
C22 C26 C27 111.0(7) .
C28 C26 C27 110.8(8) .
C22 C26 H26 107.8 .
C28 C26 H26 107.8 .
C27 C26 H26 107.8 .
C26 C28 H28A 109.5 .
C26 C28 H28B 109.5 .
H28A C28 H28B 109.5 .
C26 C28 H28C 109.5 .
H28A C28 H28C 109.5 .
H28B C28 H28C 109.5 .
C26 C27 H27A 109.5 .
C26 C27 H27B 109.5 .
H27A C27 H27B 109.5 .
C26 C27 H27C 109.5 .
H27A C27 H27C 109.5 .
H27B C27 H27C 109.5 .
N5 C43 C42 124.0(7) .
N5 C43 H43 118.0 .
C42 C43 H43 118.0 .
C41 C42 C43 118.4(7) .
C41 C42 H42 120.8 .
C43 C42 H42 120.8 .
C42 C41 C39 121.5(7) .
C42 C41 H41 119.3 .
C39 C41 H41 119.3 .
C38 C39 C41 124.6(7) .
C38 C39 C40 119.8(7) .
C41 C39 C40 115.6(8) .
N5 C40 C39 122.4(6) .
N5 C40 C35 117.5(6) .
C39 C40 C35 120.1(7) .
C37 C38 C39 119.5(7) .
C37 C38 H38 120.2 .
C39 C38 H38 120.2 .
C38 C37 C36 122.0(8) .
C38 C37 H37 119.0 .
C36 C37 H37 119.0 .
C37 C36 C35 122.7(7) .
C37 C36 H36 118.7 .
C35 C36 H36 118.7 .
N4 C35 C36 127.9(6) .
N4 C35 C40 116.4(6) .
C36 C35 C40 115.8(6) .
C34 C29 N4 123.2(6) .
C34 C29 C30 118.5(6) .
N4 C29 C30 118.1(6) .
C29 C34 C33 119.6(6) .
C29 C34 C44 121.3(6) .
C33 C34 C44 119.0(7) .
C32 C33 C34 120.9(8) .
C32 C33 H33 119.5 .
C34 C33 H33 119.5 .
C33 C32 C31 120.4(7) .
C33 C32 H32 119.8 .
C31 C32 H32 119.8 .
C30 C31 C32 119.3(7) .
C30 C31 H31 120.3 .
C32 C31 H31 120.3 .
C31 C30 C29 121.1(7) .
C31 C30 H30 119.4 .
C29 C30 H30 119.4 .
N6 C44 C34 122.5(6) .
N6 C44 H44 118.8 .
C34 C44 H44 118.8 .
C50 C45 C46 122.6(8) .
C50 C45 N6 117.0(7) .
C46 C45 N6 120.3(8) .
C49 C50 C45 118.1(9) .
C49 C50 C54 121.4(9) .
C45 C50 C54 120.5(8) .
C48 C49 C50 120.0(11) .
C48 C49 H49 120.0 .
C50 C49 H49 120.0 .
C49 C48 C47 123.0(10) .
C49 C48 H48 118.5 .
C47 C48 H48 118.5 .
C46 C47 C48 117.4(10) .
C46 C47 H47 121.3 .
C48 C47 H47 121.3 .
C45 C46 C47 118.8(9) .
C45 C46 C51 122.4(7) .
C47 C46 C51 118.6(9) .
C56 C54 C50 111.1(7) .
C56 C54 C55 109.4(8) .
C50 C54 C55 113.5(9) .
C56 C54 H54 107.5 .
C50 C54 H54 107.5 .
C55 C54 H54 107.5 .
C54 C56 H56A 109.5 .
C54 C56 H56B 109.5 .
H56A C56 H56B 109.5 .
C54 C56 H56C 109.5 .
H56A C56 H56C 109.5 .
H56B C56 H56C 109.5 .
C54 C55 H55A 109.5 .
C54 C55 H55B 109.5 .
H55A C55 H55B 109.5 .
C54 C55 H55C 109.5 .
H55A C55 H55C 109.5 .
H55B C55 H55C 109.5 .
C52 C51 C53 109.0(8) .
C52 C51 C46 111.3(7) .
C53 C51 C46 113.4(9) .
C52 C51 H51 107.6 .
C53 C51 H51 107.6 .
C46 C51 H51 107.6 .
C51 C52 H52A 109.5 .
C51 C52 H52B 109.5 .
H52A C52 H52B 109.5 .
C51 C52 H52C 109.5 .
H52A C52 H52C 109.5 .
H52B C52 H52C 109.5 .
C51 C53 H53A 109.5 .
C51 C53 H53B 109.5 .
H53A C53 H53B 109.5 .
C51 C53 H53C 109.5 .
H53A C53 H53C 109.5 .
H53B C53 H53C 109.5 .
C59 C58 C57 105.2(18) .
C59 C58 H58A 110.7 .
C57 C58 H58A 110.7 .
C59 C58 H58B 110.7 .
C57 C58 H58B 110.7 .
H58A C58 H58B 108.8 .
C58 C59 H59A 109.5 .
C58 C59 H59B 109.5 .
H59A C59 H59B 109.5 .
C58 C59 H59C 109.5 .
H59A C59 H59C 109.5 .
H59B C59 H59C 109.5 .
C57 C57 C58 108(2) 2_655
C57 C57 H57A 110.0 2_655
C58 C57 H57A 110.0 .
C57 C57 H57B 110.0 2_655
C58 C57 H57B 110.0 .
H57A C57 H57B 108.4 .

loop_
_geom_bond_atom_site_label_1
_geom_bond_atom_site_label_2
_geom_bond_distance
_geom_bond_site_symmetry_2
Zn1 N4 1.968(5) .
Zn1 N1 1.995(6) .
Zn1 N2 2.096(6) .
Zn1 N3 2.132(6) .
Zn1 N5 2.163(5) .
N2 C15 1.331(9) .
N2 C12 1.349(9) .
N1 C7 1.364(9) .
N1 C1 1.379(9) .
N3 C16 1.266(8) .
N3 C17 1.441(8) .
N5 C43 1.316(8) .
N5 C40 1.357(8) .
N4 C35 1.348(8) .
N4 C29 1.405(8) .
N6 C44 1.263(8) .
N6 C45 1.423(9) .
C15 C14 1.390(13) .
C15 H15 0.9300 .
C14 C13 1.346(13) .
C14 H14 0.9300 .
C13 C11 1.399(13) .
C13 H13 0.9300 .
C11 C10 1.394(13) .
C11 C12 1.395(11) .
C12 C7 1.432(10) .
C10 C9 1.321(13) .
C10 H10 0.9300 .
C9 C8 1.410(13) .
C9 H9 0.9300 .
C8 C7 1.401(10) .
C8 H8 0.9300 .
C1 C6 1.408(10) .
C1 C2 1.412(10) .
C2 C3 1.347(12) .
C2 H2 0.9300 .
C3 C4 1.373(13) .
C3 H3 0.9300 .
C4 C5 1.374(11) .
C4 H4 0.9300 .
C5 C6 1.398(10) .
C5 H5 0.9300 .
C6 C16 1.459(10) .
C16 H16 0.9300 .
C17 C22 1.383(10) .
C17 C18 1.388(10) .
C18 C19 1.357(10) .
C18 C23 1.498(11) .
C19 C20 1.373(12) .
C19 H19 0.9300 .
C20 C21 1.388(12) .
C20 H20 0.9300 .
C21 C22 1.373(10) .
C21 H21 0.9300 .
C22 C26 1.506(11) .
C23 C25 1.477(14) .
C23 C24 1.477(14) .
C23 H23 0.9800 .
C24 H24A 0.9600 .
C24 H24B 0.9600 .
C24 H24C 0.9600 .
C25 H25A 0.9600 .
C25 H25B 0.9600 .
C25 H25C 0.9600 .
C26 C28 1.524(12) .
C26 C27 1.525(11) .
C26 H26 0.9800 .
C28 H28A 0.9600 .
C28 H28B 0.9600 .
C28 H28C 0.9600 .
C27 H27A 0.9600 .
C27 H27B 0.9600 .
C27 H27C 0.9600 .
C43 C42 1.390(10) .
C43 H43 0.9300 .
C42 C41 1.336(11) .
C42 H42 0.9300 .
C41 C39 1.417(10) .
C41 H41 0.9300 .
C39 C38 1.396(11) .
C39 C40 1.421(9) .
C40 C35 1.442(8) .
C38 C37 1.349(10) .
C38 H38 0.9300 .
C37 C36 1.367(9) .
C37 H37 0.9300 .
C36 C35 1.399(10) .
C36 H36 0.9300 .
C29 C34 1.379(9) .
C29 C30 1.406(9) .
C34 C33 1.384(9) .
C34 C44 1.450(9) .
C33 C32 1.364(11) .
C33 H33 0.9300 .
C32 C31 1.375(12) .
C32 H32 0.9300 .
C31 C30 1.366(10) .
C31 H31 0.9300 .
C30 H30 0.9300 .
C44 H44 0.9300 .
C45 C50 1.391(11) .
C45 C46 1.393(11) .
C50 C49 1.383(12) .
C50 C54 1.510(12) .
C49 C48 1.356(14) .
C49 H49 0.9300 .
C48 C47 1.406(15) .
C48 H48 0.9300 .
C47 C46 1.398(12) .
C47 H47 0.9300 .
C46 C51 1.526(12) .
C54 C56 1.500(12) .
C54 C55 1.521(12) .
C54 H54 0.9800 .
C56 H56A 0.9600 .
C56 H56B 0.9600 .
C56 H56C 0.9600 .
C55 H55A 0.9600 .
C55 H55B 0.9600 .
C55 H55C 0.9600 .
C51 C52 1.513(14) .
C51 C53 1.517(11) .
C51 H51 0.9800 .
C52 H52A 0.9600 .
C52 H52B 0.9600 .
C52 H52C 0.9600 .
C53 H53A 0.9600 .
C53 H53B 0.9600 .
C53 H53C 0.9600 .
C58 C59 1.499(18) .
C58 C57 1.508(19) .
C58 H58A 0.9700 .
C58 H58B 0.9700 .
C59 H59A 0.9600 .
C59 H59B 0.9600 .
C59 H59C 0.9600 .
C57 C57 1.43(2) 2_655
C57 H57A 0.9700 .
C57 H57B 0.9700 .

loop_
_geom_torsion_atom_site_label_1
_geom_torsion_atom_site_label_2
_geom_torsion_atom_site_label_3
_geom_torsion_atom_site_label_4
_geom_torsion
_geom_torsion_site_symmetry_4
N4 Zn1 N2 C15 -71.0(7) .
N1 Zn1 N2 C15 -179.2(7) .
N3 Zn1 N2 C15 107.4(7) .
N5 Zn1 N2 C15 9.8(7) .
N4 Zn1 N2 C12 110.4(5) .
N1 Zn1 N2 C12 2.2(5) .
N3 Zn1 N2 C12 -71.2(5) .
N5 Zn1 N2 C12 -168.9(5) .
N4 Zn1 N1 C7 -119.1(5) .
N2 Zn1 N1 C7 -1.9(5) .
N3 Zn1 N1 C7 126.2(5) .
N5 Zn1 N1 C7 48.1(14) .
N4 Zn1 N1 C1 58.9(6) .
N2 Zn1 N1 C1 176.1(6) .
N3 Zn1 N1 C1 -55.7(6) .
N5 Zn1 N1 C1 -133.9(11) .
N4 Zn1 N3 C16 -71.1(6) .
N1 Zn1 N3 C16 39.1(6) .
N2 Zn1 N3 C16 110.5(6) .
N5 Zn1 N3 C16 -152.4(6) .
N4 Zn1 N3 C17 104.9(5) .
N1 Zn1 N3 C17 -144.9(5) .
N2 Zn1 N3 C17 -73.5(6) .
N5 Zn1 N3 C17 23.6(5) .
N4 Zn1 N5 C43 -176.0(7) .
N1 Zn1 N5 C43 16.1(15) .
N2 Zn1 N5 C43 64.9(7) .
N3 Zn1 N5 C43 -61.0(7) .
N4 Zn1 N5 C40 9.3(4) .
N1 Zn1 N5 C40 -158.6(10) .
N2 Zn1 N5 C40 -109.7(5) .
N3 Zn1 N5 C40 124.4(4) .
N1 Zn1 N4 C35 165.9(4) .
N2 Zn1 N4 C35 76.8(5) .
N3 Zn1 N4 C35 -101.7(5) .
N5 Zn1 N4 C35 -11.5(5) .
N1 Zn1 N4 C29 -2.8(6) .
N2 Zn1 N4 C29 -91.9(5) .
N3 Zn1 N4 C29 89.6(5) .
N5 Zn1 N4 C29 179.8(5) .
C12 N2 C15 C14 2.3(12) .
Zn1 N2 C15 C14 -176.3(7) .
N2 C15 C14 C13 -1.0(15) .
C15 C14 C13 C11 0.2(16) .
C14 C13 C11 C10 -179.4(10) .
C14 C13 C11 C12 -0.6(14) .
C15 N2 C12 C11 -2.7(11) .
Zn1 N2 C12 C11 176.1(6) .
C15 N2 C12 C7 179.1(7) .
Zn1 N2 C12 C7 -2.1(8) .
C10 C11 C12 N2 -179.2(7) .
C13 C11 C12 N2 1.9(12) .
C10 C11 C12 C7 -1.2(12) .
C13 C11 C12 C7 179.9(7) .
C12 C11 C10 C9 4.7(14) .
C13 C11 C10 C9 -176.5(9) .
C11 C10 C9 C8 -5.9(16) .
C10 C9 C8 C7 3.6(15) .
C1 N1 C7 C8 7.2(12) .
Zn1 N1 C7 C8 -174.9(6) .
C1 N1 C7 C12 -176.6(6) .
Zn1 N1 C7 C12 1.4(8) .
C9 C8 C7 N1 176.1(8) .
C9 C8 C7 C12 -0.2(12) .
N2 C12 C7 N1 0.6(10) .
C11 C12 C7 N1 -177.6(7) .
N2 C12 C7 C8 177.2(7) .
C11 C12 C7 C8 -0.9(11) .
C7 N1 C1 C6 -138.6(7) .
Zn1 N1 C1 C6 43.6(9) .
C7 N1 C1 C2 42.6(11) .
Zn1 N1 C1 C2 -135.3(7) .
N1 C1 C2 C3 176.8(8) .
C6 C1 C2 C3 -2.1(13) .
C1 C2 C3 C4 4.3(15) .
C2 C3 C4 C5 -2.9(16) .
C3 C4 C5 C6 -0.7(14) .
C4 C5 C6 C1 2.8(13) .
C4 C5 C6 C16 178.1(8) .
N1 C1 C6 C5 179.6(7) .
C2 C1 C6 C5 -1.5(11) .
N1 C1 C6 C16 4.6(11) .
C2 C1 C6 C16 -176.5(7) .
C17 N3 C16 C6 173.2(7) .
Zn1 N3 C16 C6 -10.6(10) .
C5 C6 C16 N3 163.5(8) .
C1 C6 C16 N3 -21.4(12) .
C16 N3 C17 C22 81.3(9) .
Zn1 N3 C17 C22 -94.8(7) .
C16 N3 C17 C18 -103.3(8) .
Zn1 N3 C17 C18 80.6(7) .
C22 C17 C18 C19 -2.9(12) .
N3 C17 C18 C19 -178.2(7) .
C22 C17 C18 C23 177.0(8) .
N3 C17 C18 C23 1.7(11) .
C17 C18 C19 C20 2.6(13) .
C23 C18 C19 C20 -177.2(9) .
C18 C19 C20 C21 -1.2(15) .
C19 C20 C21 C22 -0.1(14) .
C20 C21 C22 C17 -0.1(13) .
C20 C21 C22 C26 179.6(8) .
C18 C17 C22 C21 1.6(11) .
N3 C17 C22 C21 176.7(7) .
C18 C17 C22 C26 -178.2(7) .
N3 C17 C22 C26 -3.1(11) .
C19 C18 C23 C25 -76.0(12) .
C17 C18 C23 C25 104.2(10) .
C19 C18 C23 C24 49.5(13) .
C17 C18 C23 C24 -130.3(10) .
C21 C22 C26 C28 72.7(10) .
C17 C22 C26 C28 -107.6(9) .
C21 C22 C26 C27 -51.4(11) .
C17 C22 C26 C27 128.3(8) .
C40 N5 C43 C42 1.3(12) .
Zn1 N5 C43 C42 -173.0(6) .
N5 C43 C42 C41 -0.6(14) .
C43 C42 C41 C39 1.0(14) .
C42 C41 C39 C38 175.8(9) .
C42 C41 C39 C40 -2.0(12) .
C43 N5 C40 C39 -2.4(10) .
Zn1 N5 C40 C39 173.2(5) .
C43 N5 C40 C35 178.3(6) .
Zn1 N5 C40 C35 -6.1(7) .
C38 C39 C40 N5 -175.2(7) .
C41 C39 C40 N5 2.7(11) .
C38 C39 C40 C35 4.1(11) .
C41 C39 C40 C35 -178.0(6) .
C41 C39 C38 C37 -179.2(8) .
C40 C39 C38 C37 -1.4(13) .
C39 C38 C37 C36 -1.9(13) .
C38 C37 C36 C35 2.6(13) .
C29 N4 C35 C36 2.4(10) .
Zn1 N4 C35 C36 -167.1(6) .
C29 N4 C35 C40 -178.7(5) .
Zn1 N4 C35 C40 11.8(7) .
C37 C36 C35 N4 178.9(7) .
C37 C36 C35 C40 0.1(10) .
N5 C40 C35 N4 -3.0(9) .
C39 C40 C35 N4 177.7(6) .
N5 C40 C35 C36 176.0(6) .
C39 C40 C35 C36 -3.3(10) .
C35 N4 C29 C34 71.6(9) .
Zn1 N4 C29 C34 -120.0(7) .
C35 N4 C29 C30 -112.1(7) .
Zn1 N4 C29 C30 56.3(8) .
N4 C29 C34 C33 177.1(7) .
C30 C29 C34 C33 0.9(11) .
N4 C29 C34 C44 -0.4(11) .
C30 C29 C34 C44 -176.6(6) .
C29 C34 C33 C32 -0.6(13) .
C44 C34 C33 C32 176.9(8) .
C34 C33 C32 C31 -0.8(15) .
C33 C32 C31 C30 2.0(15) .
C32 C31 C30 C29 -1.7(14) .
C34 C29 C30 C31 0.3(11) .
N4 C29 C30 C31 -176.1(7) .
C45 N6 C44 C34 -175.4(7) .
C29 C34 C44 N6 -173.0(7) .
C33 C34 C44 N6 9.5(11) .
C44 N6 C45 C50 108.4(8) .
C44 N6 C45 C46 -75.7(10) .
C46 C45 C50 C49 2.5(12) .
N6 C45 C50 C49 178.3(7) .
C46 C45 C50 C54 -177.7(8) .
N6 C45 C50 C54 -1.9(11) .
C45 C50 C49 C48 0.4(14) .
C54 C50 C49 C48 -179.3(9) .
C50 C49 C48 C47 -4.7(18) .
C49 C48 C47 C46 5.8(17) .
C50 C45 C46 C47 -1.3(13) .
N6 C45 C46 C47 -176.9(8) .
C50 C45 C46 C51 173.0(8) .
N6 C45 C46 C51 -2.6(12) .
C48 C47 C46 C45 -2.7(14) .
C48 C47 C46 C51 -177.3(9) .
C49 C50 C54 C56 99.0(10) .
C45 C50 C54 C56 -80.8(10) .
C49 C50 C54 C55 -24.8(12) .
C45 C50 C54 C55 155.5(8) .
C45 C46 C51 C52 -92.8(10) .
C47 C46 C51 C52 81.5(11) .
C45 C46 C51 C53 143.8(8) .
C47 C46 C51 C53 -41.9(12) .
C59 C58 C57 C57 -146(5) 2_655
